data_7007180
loop_
_publ_author_name
'Salmon, Lionel'
'Thu\'ery, Pierre'
'Asfari, Zouhair'
'Ephritikhine, Michel'

_publ_section_title
;
 Synthesis, crystal structure and reactivity of uranium(IV) complexes
 with p-tert-butylcalix[4]arene ligands.
;
_journal_issue 24
_journal_name_full 'Dalton transactions (Cambridge, England : 2003)'
_journal_page_first 3006
_journal_page_last 3014
_journal_paper_doi 10.1039/b601237j
_journal_year 2006
_chemical_formula_sum 'C62 H90 Cl2 O8 U'
_chemical_formula_weight 1272.27
_space_group_IT_number 2
_symmetry_cell_setting triclinic
_symmetry_space_group_name_Hall '-P 1'
_symmetry_space_group_name_H-M 'P -1'
_atom_sites_solution_hydrogens geom
_atom_sites_solution_primary patter
_atom_sites_solution_secondary difmap
_audit_creation_method SHELXL-97
_cell_angle_alpha 98.682(2)
_cell_angle_beta 101.230(2)
_cell_angle_gamma 104.5130(10)
_cell_formula_units_Z 2
_cell_length_a 13.9717(5)
_cell_length_b 14.9505(6)
_cell_length_c 15.6364(6)
_cell_measurement_reflns_used 92098
_cell_measurement_temperature 100(2)
_cell_measurement_theta_max 25.68
_cell_measurement_theta_min 2.91
_cell_volume 3032.0(2)
_computing_cell_refinement 'DENZO-SMN (Otwinowski & Minor, 1997)'
_computing_data_collection 'Kappa-CCD software (Nonius B.V., 1998)'
_computing_data_reduction 'DENZO-SMN (Otwinowski & Minor, 1997)'
_computing_molecular_graphics 'SHELXTL (Sheldrick, 1999)'
_computing_publication_material 'SHELXTL (Sheldrick, 1999); PLATON (Spek, 2003)'
_computing_structure_refinement 'SHELXL-97 (Sheldrick, 1997)'
_computing_structure_solution 'SHELXS-97 (Sheldrick, 1997)'
_diffrn_ambient_temperature 100(2)
_diffrn_measured_fraction_theta_full 0.998
_diffrn_measured_fraction_theta_max 0.998
_diffrn_measurement_device_type 'Nonius Kappa-CCD area-detector diffractometer'
_diffrn_measurement_method 'two \f and four \w scans with 2\% steps'
_diffrn_radiation_monochromator graphite
_diffrn_radiation_source 'fine-focus sealed tube'
_diffrn_radiation_type MoK\a
_diffrn_radiation_wavelength 0.71073
_diffrn_reflns_av_R_equivalents 0.0977
_diffrn_reflns_av_sigmaI/netI 0.0475
_diffrn_reflns_limit_h_max 17
_diffrn_reflns_limit_h_min 0
_diffrn_reflns_limit_k_max 17
_diffrn_reflns_limit_k_min -18
_diffrn_reflns_limit_l_max 18
_diffrn_reflns_limit_l_min -19
_diffrn_reflns_number 92098
_diffrn_reflns_theta_full 25.68
_diffrn_reflns_theta_max 25.68
_diffrn_reflns_theta_min 2.91
_diffrn_standards_decay_% 0
_diffrn_standards_interval_time 0
_exptl_absorpt_coefficient_mu 2.816
_exptl_absorpt_correction_T_max 0.845
_exptl_absorpt_correction_T_min 0.423
_exptl_absorpt_correction_type refdelf
_exptl_absorpt_process_details 'program DELABS from PLATON (Spek, 2003)'
_exptl_crystal_colour 'translucent light green'
_exptl_crystal_density_diffrn 1.394
_exptl_crystal_density_meas ?
_exptl_crystal_description platelet
_exptl_crystal_F_000 1304
_exptl_crystal_size_max 0.15
_exptl_crystal_size_mid 0.11
_exptl_crystal_size_min 0.06
_refine_diff_density_max 1.078
_refine_diff_density_min -1.853
_refine_diff_density_rms 0.101
_refine_ls_extinction_method none
_refine_ls_goodness_of_fit_ref 1.036
_refine_ls_hydrogen_treatment constr
_refine_ls_matrix_type full
_refine_ls_number_parameters 672
_refine_ls_number_reflns 11496
_refine_ls_number_restraints 31
_refine_ls_restrained_S_all 1.046
_refine_ls_R_factor_all 0.0532
_refine_ls_R_factor_gt 0.0409
_refine_ls_shift/su_max 0.001
_refine_ls_shift/su_mean 0.000
_refine_ls_structure_factor_coef Fsqd
_refine_ls_weighting_details 'calc w=1/[\s^2^(Fo^2^)+(0.0617P)^2^+0.3753P] where P=(Fo^2^+2Fc^2^)/3'
_refine_ls_weighting_scheme calc
_refine_ls_wR_factor_gt 0.0950
_refine_ls_wR_factor_ref 0.0996
_reflns_number_gt 9761
_reflns_number_total 11496
_reflns_threshold_expression >2sigma(I)
_cod_data_source_file b601237j.txt
_cod_data_source_block 1.2thf
_cod_database_code 7007180

loop_
_symmetry_equiv_pos_as_xyz
'x, y, z'
'-x, -y, -z'

loop_
_atom_site_label
_atom_site_type_symbol
_atom_site_fract_x
_atom_site_fract_y
_atom_site_fract_z
_atom_site_U_iso_or_equiv
_atom_site_adp_type
_atom_site_occupancy
_atom_site_symmetry_multiplicity
_atom_site_calc_flag
_atom_site_refinement_flags
_atom_site_disorder_assembly
_atom_site_disorder_group
U U 0.050901(13) 0.402072(12) 0.252644(11) 0.03324(7) Uani 1 1 d . . .
Cl1 Cl -0.00900(10) 0.52713(9) 0.16441(8) 0.0464(3) Uani 1 1 d . . .
Cl2 Cl -0.08007(9) 0.40011(9) 0.35867(8) 0.0432(3) Uani 1 1 d . . .
O1 O 0.2063(2) 0.4473(2) 0.2440(2) 0.0356(7) Uani 1 1 d . . .
O2 O 0.0478(2) 0.3361(2) 0.08835(19) 0.0329(7) Uani 1 1 d . . .
O3 O 0.0440(2) 0.2588(2) 0.25213(19) 0.0332(7) Uani 1 1 d . . .
O4 O 0.1550(2) 0.4022(2) 0.41195(19) 0.0339(7) Uani 1 1 d . . .
O5 O 0.1256(2) 0.5718(2) 0.3554(2) 0.0399(8) Uani 1 1 d . . .
O6 O -0.1366(2) 0.3064(3) 0.1608(2) 0.0436(8) Uani 1 1 d . . .
C1 C 0.3825(4) 0.5109(3) 0.3186(3) 0.0361(10) Uani 1 1 d . . .
C2 C 0.3039(3) 0.4804(3) 0.2404(3) 0.0346(10) Uani 1 1 d . . .
C3 C 0.3281(4) 0.4844(3) 0.1577(3) 0.0358(10) Uani 1 1 d . . .
C4 C 0.4300(4) 0.5189(3) 0.1554(3) 0.0400(11) Uani 1 1 d . . .
H4 H 0.4454 0.5211 0.1003 0.048 Uiso 1 1 calc R . .
C5 C 0.5091(4) 0.5501(3) 0.2318(3) 0.0407(11) Uani 1 1 d . . .
C6 C 0.4819(4) 0.5458(3) 0.3131(3) 0.0381(11) Uani 1 1 d . . .
H6 H 0.5331 0.5673 0.3655 0.046 Uiso 1 1 calc R . .
C7 C 0.6221(4) 0.5866(4) 0.2313(3) 0.0505(14) Uani 1 1 d . . .
C8 C 0.6800(5) 0.5235(6) 0.2743(5) 0.079(2) Uani 1 1 d . . .
H8A H 0.6712 0.5237 0.3337 0.118 Uiso 1 1 calc R . .
H8B H 0.7512 0.5471 0.2766 0.118 Uiso 1 1 calc R . .
H8C H 0.6539 0.4601 0.2395 0.118 Uiso 1 1 calc R . .
C9 C 0.6685(5) 0.6875(5) 0.2866(5) 0.078(2) Uani 1 1 d . . .
H9A H 0.6353 0.7289 0.2596 0.118 Uiso 1 1 calc R . .
H9B H 0.7400 0.7079 0.2888 0.118 Uiso 1 1 calc R . .
H9C H 0.6594 0.6891 0.3460 0.118 Uiso 1 1 calc R . .
C10 C 0.6372(4) 0.5844(5) 0.1371(4) 0.0653(18) Uani 1 1 d . . .
H10A H 0.6092 0.5209 0.1025 0.098 Uiso 1 1 calc R . .
H10B H 0.7087 0.6057 0.1397 0.098 Uiso 1 1 calc R . .
H10C H 0.6033 0.6250 0.1097 0.098 Uiso 1 1 calc R . .
C11 C 0.2440(4) 0.4423(3) 0.0731(3) 0.0373(10) Uani 1 1 d . . .
H11A H 0.2684 0.4599 0.0223 0.045 Uiso 1 1 calc R . .
H11B H 0.1864 0.4665 0.0772 0.045 Uiso 1 1 calc R . .
C12 C 0.2114(3) 0.3357(3) 0.0612(3) 0.0333(10) Uani 1 1 d . . .
C13 C 0.1181(3) 0.2866(3) 0.0723(3) 0.0339(10) Uani 1 1 d . . .
C14 C 0.0924(3) 0.1898(3) 0.0692(3) 0.0324(10) Uani 1 1 d . . .
C15 C 0.1643(3) 0.1424(3) 0.0545(3) 0.0356(10) Uani 1 1 d . . .
H15 H 0.1490 0.0781 0.0544 0.043 Uiso 1 1 calc R . .
C16 C 0.2571(3) 0.1878(3) 0.0403(3) 0.0365(10) Uani 1 1 d . . .
C17 C 0.2794(4) 0.2846(3) 0.0449(3) 0.0377(11) Uani 1 1 d . . .
H17 H 0.3422 0.3166 0.0367 0.045 Uiso 1 1 calc R . .
C18 C 0.3355(4) 0.1344(4) 0.0241(4) 0.0447(12) Uani 1 1 d . . .
C19 C 0.2846(4) 0.0302(4) -0.0165(5) 0.070(2) Uani 1 1 d . . .
H19A H 0.2508 0.0010 0.0244 0.105 Uiso 1 1 calc R . .
H19B H 0.3352 0.0001 -0.0285 0.105 Uiso 1 1 calc R . .
H19C H 0.2356 0.0235 -0.0712 0.105 Uiso 1 1 calc R . .
C20 C 0.3967(5) 0.1754(5) -0.0392(5) 0.0694(18) Uani 1 1 d . . .
H20A H 0.3509 0.1739 -0.0942 0.104 Uiso 1 1 calc R . .
H20B H 0.4418 0.1386 -0.0508 0.104 Uiso 1 1 calc R . .
H20C H 0.4358 0.2396 -0.0122 0.104 Uiso 1 1 calc R . .
C21 C 0.4094(4) 0.1454(5) 0.1137(4) 0.0630(16) Uani 1 1 d . . .
H21A H 0.4384 0.2113 0.1409 0.094 Uiso 1 1 calc R . .
H21B H 0.4628 0.1181 0.1044 0.094 Uiso 1 1 calc R . .
H21C H 0.3734 0.1137 0.1521 0.094 Uiso 1 1 calc R . .
C22 C -0.0089(3) 0.1359(3) 0.0836(3) 0.0347(10) Uani 1 1 d . . .
H22A H -0.0529 0.1767 0.0846 0.042 Uiso 1 1 calc R . .
H22B H -0.0418 0.0823 0.0341 0.042 Uiso 1 1 calc R . .
C23 C 0.0043(3) 0.1012(3) 0.1693(3) 0.0313(9) Uani 1 1 d . . .
C24 C 0.0313(3) 0.1660(3) 0.2511(3) 0.0328(10) Uani 1 1 d . . .
C25 C 0.0485(3) 0.1342(3) 0.3315(3) 0.0323(10) Uani 1 1 d . . .
C26 C 0.0375(3) 0.0391(3) 0.3287(3) 0.0373(10) Uani 1 1 d . . .
H26 H 0.0495 0.0189 0.3822 0.045 Uiso 1 1 calc R . .
C27 C 0.0091(3) -0.0280(3) 0.2484(3) 0.0349(10) Uani 1 1 d . . .
C28 C -0.0072(3) 0.0053(3) 0.1698(3) 0.0358(10) Uani 1 1 d . . .
H28 H -0.0265 -0.0377 0.1156 0.043 Uiso 1 1 calc R . .
C29 C 0.0025(4) -0.1322(3) 0.2449(3) 0.0386(11) Uani 1 1 d . . .
C30 C 0.0057(5) -0.1574(4) 0.3364(4) 0.0526(14) Uani 1 1 d . . .
H30A H 0.0691 -0.1210 0.3771 0.079 Uiso 1 1 calc R . .
H30B H -0.0003 -0.2235 0.3312 0.079 Uiso 1 1 calc R . .
H30C H -0.0497 -0.1436 0.3583 0.079 Uiso 1 1 calc R . .
C31 C -0.0976(4) -0.1966(4) 0.1801(3) 0.0469(12) Uani 1 1 d . . .
H31A H -0.0990 -0.2616 0.1769 0.070 Uiso 1 1 calc R . .
H31B H -0.1013 -0.1824 0.1219 0.070 Uiso 1 1 calc R . .
H31C H -0.1547 -0.1858 0.2012 0.070 Uiso 1 1 calc R . .
C32 C 0.0932(4) -0.1523(4) 0.2113(4) 0.0519(14) Uani 1 1 d . . .
H32A H 0.1559 -0.1124 0.2509 0.078 Uiso 1 1 calc R . .
H32B H 0.0895 -0.1398 0.1525 0.078 Uiso 1 1 calc R . .
H32C H 0.0907 -0.2173 0.2096 0.078 Uiso 1 1 calc R . .
C33 C 0.0881(3) 0.2055(3) 0.4186(3) 0.0354(10) Uani 1 1 d . . .
H33A H 0.0839 0.1738 0.4680 0.042 Uiso 1 1 calc R . .
H33B H 0.0475 0.2494 0.4209 0.042 Uiso 1 1 calc R . .
C34 C 0.1987(3) 0.2587(3) 0.4255(3) 0.0335(10) Uani 1 1 d . . .
C35 C 0.2283(3) 0.3526(3) 0.4185(3) 0.0331(10) Uani 1 1 d . . .
C36 C 0.3266(3) 0.3983(3) 0.4149(3) 0.0342(10) Uani 1 1 d . . .
C37 C 0.3961(3) 0.3456(3) 0.4162(3) 0.0368(10) Uani 1 1 d . . .
H37 H 0.4614 0.3743 0.4109 0.044 Uiso 1 1 calc R . .
C38 C 0.3719(3) 0.2515(3) 0.4251(3) 0.0377(11) Uani 1 1 d . . .
C39 C 0.2725(3) 0.2094(3) 0.4302(3) 0.0378(11) Uani 1 1 d . . .
H39 H 0.2546 0.1471 0.4369 0.045 Uiso 1 1 calc R . .
C40 C 0.4499(4) 0.1954(4) 0.4311(3) 0.0415(11) Uani 1 1 d . . .
C41 C 0.5439(4) 0.2425(4) 0.3987(4) 0.0526(14) Uani 1 1 d . . .
H41A H 0.5223 0.2499 0.3387 0.079 Uiso 1 1 calc R . .
H41B H 0.5891 0.2036 0.4005 0.079 Uiso 1 1 calc R . .
H41C H 0.5786 0.3034 0.4368 0.079 Uiso 1 1 calc R . .
C42 C 0.4016(4) 0.0953(4) 0.3737(4) 0.0530(14) Uani 1 1 d . . .
H42A H 0.3460 0.0628 0.3956 0.079 Uiso 1 1 calc R . .
H42B H 0.4518 0.0615 0.3766 0.079 Uiso 1 1 calc R . .
H42C H 0.3768 0.0990 0.3130 0.079 Uiso 1 1 calc R . .
C43 C 0.4831(4) 0.1892(4) 0.5287(4) 0.0512(13) Uani 1 1 d . . .
H43A H 0.5182 0.2513 0.5642 0.077 Uiso 1 1 calc R . .
H43B H 0.5278 0.1498 0.5337 0.077 Uiso 1 1 calc R . .
H43C H 0.4242 0.1625 0.5495 0.077 Uiso 1 1 calc R . .
C44 C 0.3570(4) 0.5004(3) 0.4070(3) 0.0356(10) Uani 1 1 d . . .
H44A H 0.4158 0.5356 0.4551 0.043 Uiso 1 1 calc R . .
H44B H 0.3015 0.5271 0.4131 0.043 Uiso 1 1 calc R . .
C45 C -0.0187(4) 0.3390(4) 0.0053(3) 0.0421(11) Uani 1 1 d . . .
H45A H 0.0202 0.3493 -0.0384 0.063 Uiso 1 1 calc R . .
H45B H -0.0487 0.3896 0.0156 0.063 Uiso 1 1 calc R . .
H45C H -0.0716 0.2801 -0.0160 0.063 Uiso 1 1 calc R . .
C46 C 0.1536(4) 0.4501(4) 0.4998(3) 0.0397(11) Uani 1 1 d . . .
H46A H 0.1440 0.4051 0.5374 0.060 Uiso 1 1 calc R . .
H46B H 0.0987 0.4783 0.4943 0.060 Uiso 1 1 calc R . .
H46C H 0.2171 0.4982 0.5255 0.060 Uiso 1 1 calc R . .
C47 C 0.0676(4) 0.6215(4) 0.4021(3) 0.0457(12) Uani 1 1 d . . .
H47A H 0.0340 0.5832 0.4386 0.055 Uiso 1 1 calc R . .
H47B H 0.0166 0.6371 0.3602 0.055 Uiso 1 1 calc R . .
C48 C 0.1463(4) 0.7108(4) 0.4601(4) 0.0484(13) Uani 1 1 d . . .
H48A H 0.1784 0.6992 0.5166 0.058 Uiso 1 1 calc R . .
H48B H 0.1158 0.7616 0.4714 0.058 Uiso 1 1 calc R . .
C49 C 0.2234(4) 0.7338(4) 0.4022(4) 0.0491(13) Uani 1 1 d . . .
H49A H 0.2173 0.7882 0.3770 0.059 Uiso 1 1 calc R . .
H49B H 0.2926 0.7470 0.4373 0.059 Uiso 1 1 calc R . .
C50 C 0.1955(4) 0.6456(4) 0.3290(4) 0.0476(12) Uani 1 1 d . . .
H50A H 0.1634 0.6572 0.2726 0.057 Uiso 1 1 calc R . .
H50B H 0.2561 0.6274 0.3225 0.057 Uiso 1 1 calc R . .
C51 C -0.2132(4) 0.3528(5) 0.1291(4) 0.0580(15) Uani 1 1 d . . .
H51A H -0.2047 0.3721 0.0739 0.070 Uiso 1 1 calc R . .
H51B H -0.2077 0.4082 0.1732 0.070 Uiso 1 1 calc R . .
C52 C -0.3161(4) 0.2794(5) 0.1143(4) 0.0679(18) Uani 1 1 d . . .
H52A H -0.3691 0.3092 0.1215 0.081 Uiso 1 1 calc R . .
H52B H -0.3357 0.2384 0.0557 0.081 Uiso 1 1 calc R . .
C53 C -0.2948(4) 0.2260(5) 0.1870(4) 0.0580(15) Uani 1 1 d . . .
H53A H -0.3433 0.1637 0.1734 0.070 Uiso 1 1 calc R . .
H53B H -0.2965 0.2603 0.2443 0.070 Uiso 1 1 calc R . .
C54 C -0.1891(4) 0.2202(4) 0.1858(4) 0.0514(13) Uani 1 1 d . . .
H54A H -0.1534 0.2160 0.2442 0.062 Uiso 1 1 calc R . .
H54B H -0.1922 0.1648 0.1428 0.062 Uiso 1 1 calc R . .
O7 O 0.2895(4) 0.7965(4) 0.0981(3) 0.0859(15) Uani 1 1 d U . .
C55 C 0.3074(6) 0.7160(5) 0.1290(5) 0.079(2) Uani 1 1 d . . .
H55A H 0.3277 0.6774 0.0842 0.095 Uiso 1 1 calc R . .
H55B H 0.2456 0.6781 0.1402 0.095 Uiso 1 1 calc R . .
C56 C 0.3888(7) 0.7484(5) 0.2118(6) 0.093(2) Uani 1 1 d DU . .
H56A H 0.3674 0.7186 0.2586 0.111 Uiso 1 1 calc R . .
H56B H 0.4500 0.7333 0.2021 0.111 Uiso 1 1 calc R . .
C57 C 0.4076(10) 0.8498(6) 0.2359(8) 0.138(4) Uani 1 1 d DU . .
H57A H 0.4803 0.8814 0.2523 0.165 Uiso 1 1 calc R . .
H57B H 0.3794 0.8661 0.2860 0.165 Uiso 1 1 calc R . .
C58 C 0.3572(6) 0.8784(5) 0.1561(5) 0.084(2) Uani 1 1 d . . .
H58A H 0.3205 0.9225 0.1734 0.100 Uiso 1 1 calc R . .
H58B H 0.4077 0.9089 0.1269 0.100 Uiso 1 1 calc R . .
O8 O 0.2425(3) 0.9966(4) 0.5257(3) 0.0721(12) Uani 1 1 d . . .
C59 C 0.3164(5) 0.9594(5) 0.5726(4) 0.0633(16) Uani 1 1 d . . .
H59A H 0.3838 1.0039 0.5861 0.076 Uiso 1 1 calc R . .
H59B H 0.3173 0.9006 0.5370 0.076 Uiso 1 1 calc R . .
C60 C 0.2862(8) 0.9428(8) 0.6564(6) 0.111(3) Uani 1 1 d U . .
H60A H 0.2395 0.8801 0.6473 0.133 Uiso 1 1 calc R . .
H60B H 0.3454 0.9498 0.7039 0.133 Uiso 1 1 calc R . .
C61 C 0.2363(6) 1.0158(6) 0.6770(5) 0.080(2) Uani 1 1 d . . .
H61A H 0.2853 1.0740 0.7125 0.097 Uiso 1 1 calc R . .
H61B H 0.1843 0.9950 0.7086 0.097 Uiso 1 1 calc R . .
C62 C 0.1901(6) 1.0285(7) 0.5863(5) 0.084(2) Uani 1 1 d U . .
H62A H 0.1186 0.9927 0.5677 0.101 Uiso 1 1 calc R . .
H62B H 0.1951 1.0946 0.5879 0.101 Uiso 1 1 calc R . .

loop_
_atom_site_aniso_label
_atom_site_aniso_U_11
_atom_site_aniso_U_22
_atom_site_aniso_U_33
_atom_site_aniso_U_23
_atom_site_aniso_U_13
_atom_site_aniso_U_12
U 0.03555(10) 0.03442(10) 0.03127(10) 0.00505(7) 0.00811(6) 0.01389(7)
Cl1 0.0583(7) 0.0438(7) 0.0403(6) 0.0101(5) 0.0067(5) 0.0237(6)
Cl2 0.0425(6) 0.0504(7) 0.0377(6) 0.0029(5) 0.0126(5) 0.0169(5)
O1 0.0367(17) 0.0386(17) 0.0318(16) 0.0053(14) 0.0077(13) 0.0133(14)
O2 0.0384(17) 0.0381(17) 0.0237(15) 0.0044(13) 0.0053(12) 0.0167(14)
O3 0.0379(17) 0.0357(17) 0.0275(15) 0.0058(13) 0.0064(12) 0.0148(14)
O4 0.0401(17) 0.0378(17) 0.0258(15) 0.0022(13) 0.0083(13) 0.0172(14)
O5 0.0439(18) 0.0370(18) 0.0421(19) 0.0090(15) 0.0134(15) 0.0150(15)
O6 0.0391(18) 0.053(2) 0.0381(18) 0.0046(16) 0.0096(14) 0.0143(16)
C1 0.040(2) 0.032(2) 0.035(2) 0.003(2) 0.0084(19) 0.012(2)
C2 0.033(2) 0.032(2) 0.038(2) 0.006(2) 0.0101(19) 0.0083(19)
C3 0.042(3) 0.032(2) 0.033(2) 0.007(2) 0.0088(19) 0.010(2)
C4 0.044(3) 0.035(2) 0.038(3) 0.003(2) 0.013(2) 0.007(2)
C5 0.038(3) 0.039(3) 0.043(3) 0.004(2) 0.011(2) 0.009(2)
C6 0.039(3) 0.038(3) 0.033(2) 0.002(2) 0.0053(19) 0.010(2)
C7 0.039(3) 0.064(4) 0.039(3) 0.001(3) 0.013(2) 0.001(2)
C8 0.049(4) 0.125(7) 0.071(4) 0.023(4) 0.022(3) 0.033(4)
C9 0.059(4) 0.075(4) 0.077(4) -0.012(3) 0.030(3) -0.017(3)
C10 0.048(3) 0.091(5) 0.045(3) 0.006(3) 0.021(3) -0.003(3)
C11 0.041(3) 0.034(2) 0.034(2) 0.005(2) 0.0094(19) 0.009(2)
C12 0.038(2) 0.033(2) 0.027(2) 0.0012(19) 0.0078(18) 0.0094(19)
C13 0.038(2) 0.037(2) 0.027(2) 0.0031(19) 0.0046(18) 0.015(2)
C14 0.036(2) 0.037(2) 0.024(2) 0.0028(19) 0.0049(17) 0.0128(19)
C15 0.041(3) 0.030(2) 0.032(2) 0.0026(19) 0.0064(19) 0.008(2)
C16 0.036(2) 0.040(3) 0.031(2) 0.002(2) 0.0021(18) 0.014(2)
C17 0.034(2) 0.042(3) 0.032(2) 0.004(2) 0.0075(19) 0.006(2)
C18 0.039(3) 0.048(3) 0.049(3) 0.007(2) 0.011(2) 0.017(2)
C19 0.044(3) 0.055(4) 0.103(5) -0.012(4) 0.010(3) 0.023(3)
C20 0.073(4) 0.088(5) 0.074(4) 0.026(4) 0.039(4) 0.050(4)
C21 0.051(3) 0.076(4) 0.065(4) 0.012(3) 0.005(3) 0.033(3)
C22 0.034(2) 0.035(2) 0.032(2) 0.0013(19) 0.0054(18) 0.0089(19)
C23 0.029(2) 0.034(2) 0.031(2) 0.0064(19) 0.0073(17) 0.0088(18)
C24 0.032(2) 0.033(2) 0.036(2) 0.0069(19) 0.0072(18) 0.0138(19)
C25 0.034(2) 0.034(2) 0.031(2) 0.0047(19) 0.0102(18) 0.0126(19)
C26 0.035(2) 0.043(3) 0.036(3) 0.010(2) 0.0097(19) 0.013(2)
C27 0.033(2) 0.039(2) 0.033(2) 0.005(2) 0.0067(18) 0.0121(19)
C28 0.036(2) 0.034(2) 0.034(2) -0.001(2) 0.0056(19) 0.0108(19)
C29 0.043(3) 0.035(2) 0.036(3) 0.006(2) 0.004(2) 0.012(2)
C30 0.070(4) 0.044(3) 0.043(3) 0.013(2) 0.006(3) 0.020(3)
C31 0.055(3) 0.037(3) 0.044(3) 0.011(2) 0.003(2) 0.009(2)
C32 0.058(3) 0.044(3) 0.058(3) 0.006(3) 0.014(3) 0.026(3)
C33 0.037(2) 0.038(2) 0.031(2) 0.006(2) 0.0080(18) 0.012(2)
C34 0.034(2) 0.038(2) 0.025(2) 0.0007(19) 0.0034(17) 0.0113(19)
C35 0.037(2) 0.035(2) 0.028(2) 0.0009(19) 0.0064(18) 0.0157(19)
C36 0.037(2) 0.035(2) 0.028(2) 0.0007(19) 0.0050(18) 0.0103(19)
C37 0.032(2) 0.045(3) 0.028(2) 0.001(2) 0.0042(18) 0.008(2)
C38 0.036(2) 0.043(3) 0.032(2) 0.002(2) 0.0039(19) 0.015(2)
C39 0.040(3) 0.040(3) 0.032(2) 0.003(2) 0.0040(19) 0.015(2)
C40 0.038(3) 0.043(3) 0.042(3) 0.003(2) 0.007(2) 0.016(2)
C41 0.045(3) 0.058(3) 0.063(4) 0.014(3) 0.015(3) 0.025(3)
C42 0.051(3) 0.048(3) 0.060(3) -0.001(3) 0.010(3) 0.024(3)
C43 0.048(3) 0.061(3) 0.051(3) 0.015(3) 0.008(2) 0.028(3)
C44 0.039(2) 0.035(2) 0.032(2) 0.001(2) 0.0072(19) 0.012(2)
C45 0.046(3) 0.046(3) 0.034(3) 0.006(2) 0.003(2) 0.020(2)
C46 0.044(3) 0.044(3) 0.033(2) 0.001(2) 0.012(2) 0.020(2)
C47 0.052(3) 0.046(3) 0.044(3) 0.006(2) 0.018(2) 0.021(2)
C48 0.060(3) 0.041(3) 0.043(3) 0.004(2) 0.008(2) 0.021(3)
C49 0.048(3) 0.044(3) 0.051(3) 0.002(2) 0.006(2) 0.014(2)
C50 0.054(3) 0.042(3) 0.050(3) 0.009(2) 0.017(2) 0.016(2)
C51 0.047(3) 0.076(4) 0.053(3) 0.016(3) 0.010(3) 0.021(3)
C52 0.040(3) 0.097(5) 0.064(4) 0.019(4) 0.009(3) 0.016(3)
C53 0.041(3) 0.069(4) 0.062(4) 0.013(3) 0.010(3) 0.014(3)
C54 0.043(3) 0.048(3) 0.058(3) 0.002(3) 0.013(2) 0.011(2)
O7 0.107(4) 0.080(3) 0.070(3) 0.013(3) 0.002(3) 0.043(3)
C55 0.104(6) 0.067(4) 0.059(4) 0.015(3) 0.000(4) 0.024(4)
C56 0.102(4) 0.075(4) 0.090(4) 0.024(3) 0.001(3) 0.019(3)
C57 0.153(6) 0.117(5) 0.134(5) 0.030(4) 0.003(4) 0.044(4)
C58 0.105(6) 0.069(5) 0.088(5) 0.031(4) 0.024(5) 0.034(4)
O8 0.064(3) 0.098(4) 0.064(3) 0.022(3) 0.018(2) 0.035(3)
C59 0.069(4) 0.056(4) 0.070(4) 0.009(3) 0.019(3) 0.027(3)
C60 0.136(7) 0.129(7) 0.095(6) 0.041(5) 0.042(5) 0.064(6)
C61 0.086(5) 0.103(6) 0.059(4) 0.015(4) 0.024(4) 0.035(4)
C62 0.083(4) 0.117(6) 0.079(4) 0.035(4) 0.037(4) 0.055(4)

loop_
_atom_type_symbol
_atom_type_description
_atom_type_scat_dispersion_real
_atom_type_scat_dispersion_imag
_atom_type_scat_source
C C 0.0033 0.0016 'International Tables Vol C Tables 4.2.6.8 and 6.1.1.4'
H H 0.0000 0.0000 'International Tables Vol C Tables 4.2.6.8 and 6.1.1.4'
O O 0.0106 0.0060 'International Tables Vol C Tables 4.2.6.8 and 6.1.1.4'
Cl Cl 0.1484 0.1585 'International Tables Vol C Tables 4.2.6.8 and 6.1.1.4'
U U -9.6767 9.6646 'International Tables Vol C Tables 4.2.6.8 and 6.1.1.4'

loop_
_geom_angle_atom_site_label_1
_geom_angle_atom_site_label_2
_geom_angle_atom_site_label_3
_geom_angle
_geom_angle_site_symmetry_1
_geom_angle_site_symmetry_3
_geom_angle_publ_flag
O3 U O1 96.54(12) . . ?
O3 U O2 77.29(10) . . ?
O1 U O2 74.82(10) . . ?
O3 U O4 74.70(10) . . ?
O1 U O4 76.61(11) . . ?
O2 U O4 136.93(9) . . ?
O3 U O5 141.80(11) . . ?
O1 U O5 75.15(11) . . ?
O2 U O5 132.77(10) . . ?
O4 U O5 67.10(10) . . ?
O3 U O6 75.64(11) . . ?
O1 U O6 143.84(11) . . ?
O2 U O6 69.02(10) . . ?
O4 U O6 131.97(10) . . ?
O5 U O6 131.69(10) . . ?
O3 U Cl1 147.30(8) . . ?
O1 U Cl1 94.99(9) . . ?
O2 U Cl1 76.40(7) . . ?
O4 U Cl1 137.89(7) . . ?
O5 U Cl1 70.85(8) . . ?
O6 U Cl1 77.03(9) . . ?
O3 U Cl2 91.93(8) . . ?
O1 U Cl2 146.35(8) . . ?
O2 U Cl2 138.81(7) . . ?
O4 U Cl2 74.37(7) . . ?
O5 U Cl2 78.11(7) . . ?
O6 U Cl2 69.80(7) . . ?
Cl1 U Cl2 95.19(4) . . ?
C2 O1 U 176.9(3) . . ?
C13 O2 C45 111.3(3) . . ?
C13 O2 U 118.3(2) . . ?
C45 O2 U 130.4(3) . . ?
C24 O3 U 175.3(3) . . ?
C35 O4 C46 110.9(3) . . ?
C35 O4 U 118.6(2) . . ?
C46 O4 U 130.5(3) . . ?
C50 O5 C47 104.1(4) . . ?
C50 O5 U 120.2(3) . . ?
C47 O5 U 124.8(3) . . ?
C54 O6 C51 107.6(4) . . ?
C54 O6 U 119.3(3) . . ?
C51 O6 U 122.6(3) . . ?
C6 C1 C2 119.5(4) . . ?
C6 C1 C44 121.3(4) . . ?
C2 C1 C44 119.1(4) . . ?
O1 C2 C1 120.7(4) . . ?
O1 C2 C3 120.0(4) . . ?
C1 C2 C3 119.3(4) . . ?
C4 C3 C2 119.2(4) . . ?
C4 C3 C11 121.8(4) . . ?
C2 C3 C11 118.8(4) . . ?
C5 C4 C3 122.7(4) . . ?
C4 C5 C6 116.5(4) . . ?
C4 C5 C7 123.9(4) . . ?
C6 C5 C7 119.5(4) . . ?
C1 C6 C5 122.9(4) . . ?
C10 C7 C9 109.3(5) . . ?
C10 C7 C8 108.2(5) . . ?
C9 C7 C8 107.9(5) . . ?
C10 C7 C5 112.2(4) . . ?
C9 C7 C5 110.4(4) . . ?
C8 C7 C5 108.7(5) . . ?
C3 C11 C12 109.0(4) . . ?
C13 C12 C17 117.8(4) . . ?
C13 C12 C11 122.1(4) . . ?
C17 C12 C11 119.9(4) . . ?
C12 C13 C14 121.7(4) . . ?
C12 C13 O2 119.2(4) . . ?
C14 C13 O2 119.1(4) . . ?
C13 C14 C15 118.1(4) . . ?
C13 C14 C22 122.1(4) . . ?
C15 C14 C22 119.8(4) . . ?
C16 C15 C14 122.2(4) . . ?
C15 C16 C17 117.4(4) . . ?
C15 C16 C18 121.7(4) . . ?
C17 C16 C18 120.9(4) . . ?
C16 C17 C12 122.6(4) . . ?
C19 C18 C20 107.5(5) . . ?
C19 C18 C21 109.6(5) . . ?
C20 C18 C21 108.4(5) . . ?
C19 C18 C16 111.9(4) . . ?
C20 C18 C16 111.3(5) . . ?
C21 C18 C16 108.0(4) . . ?
C23 C22 C14 112.0(4) . . ?
C24 C23 C28 118.8(4) . . ?
C24 C23 C22 119.7(4) . . ?
C28 C23 C22 121.5(4) . . ?
O3 C24 C23 119.8(4) . . ?
O3 C24 C25 120.5(4) . . ?
C23 C24 C25 119.7(4) . . ?
C26 C25 C24 119.4(4) . . ?
C26 C25 C33 121.1(4) . . ?
C24 C25 C33 119.3(4) . . ?
C25 C26 C27 122.6(5) . . ?
C28 C27 C26 116.9(4) . . ?
C28 C27 C29 120.2(4) . . ?
C26 C27 C29 122.8(4) . . ?
C27 C28 C23 122.6(4) . . ?
C30 C29 C27 111.9(4) . . ?
C30 C29 C32 109.1(4) . . ?
C27 C29 C32 108.5(4) . . ?
C30 C29 C31 107.8(4) . . ?
C27 C29 C31 110.8(4) . . ?
C32 C29 C31 108.7(4) . . ?
C25 C33 C34 108.4(4) . . ?
C35 C34 C39 117.9(4) . . ?
C35 C34 C33 122.4(4) . . ?
C39 C34 C33 119.4(4) . . ?
C36 C35 C34 122.5(4) . . ?
C36 C35 O4 118.9(4) . . ?
C34 C35 O4 118.5(4) . . ?
C35 C36 C37 117.6(4) . . ?
C35 C36 C44 121.6(4) . . ?
C37 C36 C44 120.8(4) . . ?
C38 C37 C36 122.7(4) . . ?
C37 C38 C39 117.4(4) . . ?
C37 C38 C40 122.6(4) . . ?
C39 C38 C40 120.0(4) . . ?
C38 C39 C34 121.8(5) . . ?
C38 C40 C42 110.3(4) . . ?
C38 C40 C43 107.8(4) . . ?
C42 C40 C43 109.2(5) . . ?
C38 C40 C41 112.0(4) . . ?
C42 C40 C41 107.9(4) . . ?
C43 C40 C41 109.6(4) . . ?
C36 C44 C1 111.9(4) . . ?
O5 C47 C48 104.8(4) . . ?
C47 C48 C49 102.4(4) . . ?
C50 C49 C48 104.9(4) . . ?
O5 C50 C49 106.8(4) . . ?
O6 C51 C52 105.7(5) . . ?
C53 C52 C51 101.8(5) . . ?
C52 C53 C54 102.1(5) . . ?
O6 C54 C53 106.6(5) . . ?
C58 O7 C55 108.9(5) . . ?
O7 C55 C56 108.6(6) . . ?
C57 C56 C55 105.9(8) . . ?
C56 C57 C58 106.4(8) . . ?
O7 C58 C57 107.7(7) . . ?
C62 O8 C59 107.8(5) . . ?
O8 C59 C60 106.5(6) . . ?
C61 C60 C59 103.8(7) . . ?
C60 C61 C62 102.7(6) . . ?
O8 C62 C61 108.7(6) . . ?

loop_
_geom_bond_atom_site_label_1
_geom_bond_atom_site_label_2
_geom_bond_distance
_geom_bond_site_symmetry_2
_geom_bond_publ_flag
U O3 2.118(3) . ?
U O1 2.144(3) . ?
U O2 2.597(3) . ?
U O4 2.628(3) . ?
U O5 2.627(3) . ?
U O6 2.647(3) . ?
U Cl1 2.6857(13) . ?
U Cl2 2.6958(12) . ?
O1 C2 1.343(5) . ?
O2 C13 1.407(5) . ?
O2 C45 1.455(5) . ?
O3 C24 1.352(5) . ?
O4 C35 1.405(5) . ?
O4 C46 1.456(5) . ?
O5 C50 1.448(6) . ?
O5 C47 1.453(6) . ?
O6 C54 1.464(7) . ?
O6 C51 1.464(7) . ?
C1 C6 1.381(7) . ?
C1 C2 1.402(6) . ?
C1 C44 1.514(6) . ?
C2 C3 1.406(6) . ?
C3 C4 1.396(7) . ?
C3 C11 1.516(6) . ?
C4 C5 1.388(7) . ?
C5 C6 1.401(7) . ?
C5 C7 1.538(7) . ?
C7 C10 1.526(7) . ?
C7 C9 1.530(8) . ?
C7 C8 1.537(9) . ?
C11 C12 1.516(6) . ?
C12 C13 1.385(6) . ?
C12 C17 1.397(6) . ?
C13 C14 1.392(7) . ?
C14 C15 1.400(6) . ?
C14 C22 1.521(6) . ?
C15 C16 1.382(7) . ?
C16 C17 1.390(7) . ?
C16 C18 1.544(6) . ?
C18 C19 1.519(7) . ?
C18 C20 1.528(8) . ?
C18 C21 1.530(8) . ?
C22 C23 1.504(6) . ?
C23 C24 1.404(6) . ?
C23 C28 1.403(6) . ?
C24 C25 1.408(6) . ?
C25 C26 1.385(7) . ?
C25 C33 1.507(6) . ?
C26 C27 1.402(7) . ?
C27 C28 1.395(7) . ?
C27 C29 1.528(7) . ?
C29 C30 1.529(7) . ?
C29 C32 1.541(7) . ?
C29 C31 1.546(7) . ?
C33 C34 1.525(6) . ?
C34 C35 1.388(7) . ?
C34 C39 1.407(6) . ?
C35 C36 1.387(6) . ?
C36 C37 1.395(6) . ?
C36 C44 1.510(7) . ?
C37 C38 1.396(7) . ?
C38 C39 1.398(7) . ?
C38 C40 1.530(7) . ?
C40 C42 1.533(7) . ?
C40 C43 1.530(7) . ?
C40 C41 1.543(7) . ?
C47 C48 1.525(7) . ?
C48 C49 1.544(8) . ?
C49 C50 1.521(7) . ?
C51 C52 1.525(8) . ?
C52 C53 1.509(9) . ?
C53 C54 1.505(7) . ?
O7 C58 1.403(9) . ?
O7 C55 1.424(8) . ?
C55 C56 1.471(10) . ?
C56 C57 1.448(8) . ?
C57 C58 1.486(12) . ?
O8 C62 1.403(8) . ?
O8 C59 1.425(8) . ?
C59 C60 1.488(11) . ?
C60 C61 1.465(11) . ?
C61 C62 1.500(10) . ?
